data_1573728
_journal_paper_doi 10.1039/D4NJ04028G
_chemical_formula_moiety 'C16 H13 N3 O3'
_chemical_formula_sum 'C16 H13 N3 O3'
_chemical_formula_weight 295.29
_chemical_melting_point 226
_chemical_name_common 2
_chemical_name_systematic 3-{(E)-[(2,4-dihydroxyphenyl)methylidene]amino}-2-methylquinazolin-4(3H)-one
_space_group_crystal_system monoclinic
_space_group_IT_number 14
_space_group_name_Hall '-P 2yn'
_space_group_name_H-M_alt 'P 1 21/n 1'
_atom_sites_solution_hydrogens geom
_audit_creation_method SHELXL-2018/3
_audit_update_record
;
2024-08-28 deposited with the CCDC.	2025-01-21 downloaded from the CCDC.
;
_cell_angle_alpha 90
_cell_angle_beta 96.592(2)
_cell_angle_gamma 90
_cell_formula_units_Z 4
_cell_length_a 3.93860(10)
_cell_length_b 29.5669(7)
_cell_length_c 11.7999(2)
_cell_measurement_reflns_used 4912
_cell_measurement_temperature 294.98(11)
_cell_measurement_theta_max 76.5080
_cell_measurement_theta_min 3.0100
_cell_volume 1365.04(5)
_computing_structure_refinement 'SHELXL-2018/3 (Sheldrick, 2018)'
_diffrn_ambient_temperature 294.98(11)
_diffrn_detector_area_resol_mean 10.0000
_diffrn_measured_fraction_theta_full 0.999
_diffrn_measured_fraction_theta_max 0.999
_diffrn_measurement_device_type 'XtaLAB Synergy, Dualflex, HyPix'
_diffrn_radiation_type CuK\a
_diffrn_radiation_wavelength 1.54184
_diffrn_reflns_av_R_equivalents 0.0370
_diffrn_reflns_av_unetI/netI 0.0342
_diffrn_reflns_Laue_measured_fraction_full 0.999
_diffrn_reflns_Laue_measured_fraction_max 0.999
_diffrn_reflns_limit_h_max 4
_diffrn_reflns_limit_h_min -3
_diffrn_reflns_limit_k_max 35
_diffrn_reflns_limit_k_min -33
_diffrn_reflns_limit_l_max 14
_diffrn_reflns_limit_l_min -13
_diffrn_reflns_number 10228
_diffrn_reflns_point_group_measured_fraction_full 0.999
_diffrn_reflns_point_group_measured_fraction_max 0.999
_diffrn_reflns_theta_full 67.446
_diffrn_reflns_theta_max 67.446
_diffrn_reflns_theta_min 2.989
_diffrn_source 'micro-focus sealed X-ray tube'
_exptl_absorpt_coefficient_mu 0.843
_exptl_absorpt_correction_T_max 1.00000
_exptl_absorpt_correction_T_min 0.74269
_exptl_absorpt_correction_type multi-scan
_exptl_absorpt_process_details
;
CrysAlisPro 1.171.41.123a (Rigaku Oxford Diffraction, 2022)
Empirical absorption correction using spherical harmonics,
implemented in SCALE3 ABSPACK scaling algorithm.
;
_exptl_crystal_colour colorless
_exptl_crystal_density_diffrn 1.437
_exptl_crystal_description needle
_exptl_crystal_F_000 616
_exptl_crystal_recrystallization_method 'Re-crystallisation from solvent'
_exptl_crystal_size_max 0.24
_exptl_crystal_size_mid 0.04
_exptl_crystal_size_min 0.03
_refine_diff_density_max 0.209
_refine_diff_density_min -0.216
_refine_diff_density_rms 0.054
_refine_ls_extinction_method none
_refine_ls_goodness_of_fit_ref 1.066
_refine_ls_hydrogen_treatment constr
_refine_ls_matrix_type full
_refine_ls_number_parameters 202
_refine_ls_number_reflns 2459
_refine_ls_number_restraints 0
_refine_ls_restrained_S_all 1.066
_refine_ls_R_factor_all 0.0535
_refine_ls_R_factor_gt 0.0442
_refine_ls_shift/su_max 0.000
_refine_ls_shift/su_mean 0.000
_refine_ls_structure_factor_coef Fsqd
_refine_ls_weighting_details 'w=1/[\s^2^(Fo^2^)+(0.0825P)^2^+0.0969P] where P=(Fo^2^+2Fc^2^)/3'
_refine_ls_weighting_scheme calc
_refine_ls_wR_factor_gt 0.1192
_refine_ls_wR_factor_ref 0.1275
_reflns_Friedel_coverage 0.000
_reflns_number_gt 2006
_reflns_number_total 2459
_reflns_threshold_expression 'I > 2\s(I)'
_cod_data_source_file d4nj04028g2.cif
_cod_data_source_block SB1
_cod_original_sg_symbol_H-M 'P 21/n'
_cod_database_code 1573728
_shelx_shelxl_version_number 2018/3
_shelx_space_group_comment
;
The symmetry employed for this shelxl refinement is uniquely defined
by the following loop, which should always be used as a source of
symmetry information in preference to the above space-group names.
They are only intended as comments.
;

loop_
_space_group_symop_operation_xyz
'x, y, z'
'-x+1/2, y+1/2, -z+1/2'
'-x, -y, -z'
'x-1/2, -y-1/2, z-1/2'

loop_
_atom_site_label
_atom_site_type_symbol
_atom_site_fract_x
_atom_site_fract_y
_atom_site_fract_z
_atom_site_U_iso_or_equiv
_atom_site_adp_type
_atom_site_occupancy
_atom_site_site_symmetry_order
_atom_site_calc_flag
_atom_site_refinement_flags_posn
_atom_site_refinement_flags_adp
_atom_site_refinement_flags_occupancy
_atom_site_disorder_assembly
_atom_site_disorder_group
O2 O 0.5590(3) 0.46804(4) 0.64989(10) 0.0523(3) Uani 1 1 d . . . . .
H2 H 0.577493 0.455213 0.589294 0.078 Uiso 1 1 calc R U . . .
O1 O 0.4460(3) 0.31912(4) 0.49837(9) 0.0508(3) Uani 1 1 d . . . . .
O3 O 0.7716(4) 0.44462(4) 1.04466(10) 0.0626(4) Uani 1 1 d . . . . .
H3 H 0.806536 0.423419 1.089282 0.094 Uiso 1 1 calc R U . . .
N2 N 0.7222(3) 0.37609(4) 0.41440(10) 0.0391(3) Uani 1 1 d . . . . .
N1 N 0.7801(3) 0.37720(4) 0.21837(11) 0.0406(3) Uani 1 1 d . . . . .
N3 N 0.7321(3) 0.40264(4) 0.51478(11) 0.0429(3) Uani 1 1 d . . . . .
C12 C 0.7075(4) 0.44251(5) 0.73752(13) 0.0402(4) Uani 1 1 d . . . . .
C2 C 0.5535(4) 0.33419(5) 0.41293(13) 0.0395(3) Uani 1 1 d . . . . .
C8 C 0.6306(4) 0.33442(5) 0.20868(13) 0.0402(4) Uani 1 1 d . . . . .
C1 C 0.8203(4) 0.39649(5) 0.31759(13) 0.0387(3) Uani 1 1 d . . . . .
C11 C 0.8752(4) 0.40152(5) 0.71667(13) 0.0396(3) Uani 1 1 d . . . . .
C10 C 0.8811(4) 0.38296(5) 0.60482(13) 0.0403(4) Uani 1 1 d . . . . .
H10 H 0.995989 0.355876 0.596740 0.048 Uiso 1 1 calc R U . . .
C3 C 0.5221(4) 0.31216(5) 0.30284(13) 0.0397(4) Uani 1 1 d . . . . .
C16 C 1.0240(4) 0.37707(5) 0.81166(14) 0.0444(4) Uani 1 1 d . . . . .
H16 H 1.142475 0.350570 0.800045 0.053 Uiso 1 1 calc R U . . .
C13 C 0.6842(4) 0.45704(5) 0.84724(14) 0.0460(4) Uani 1 1 d . . . . .
H13 H 0.577468 0.484348 0.859859 0.055 Uiso 1 1 calc R U . . .
C15 C 0.9994(4) 0.39119(6) 0.92096(14) 0.0463(4) Uani 1 1 d . . . . .
H15 H 1.100942 0.374565 0.982662 0.056 Uiso 1 1 calc R U . . .
C14 C 0.8201(4) 0.43086(6) 0.93874(13) 0.0458(4) Uani 1 1 d . . . . .
C4 C 0.3739(4) 0.26893(5) 0.29039(16) 0.0484(4) Uani 1 1 d . . . . .
H4 H 0.304030 0.254150 0.353309 0.058 Uiso 1 1 calc R U . . .
C9 C 0.9799(4) 0.44217(5) 0.33181(14) 0.0475(4) Uani 1 1 d . . . . .
H9A H 1.069111 0.450711 0.262527 0.071 Uiso 1 1 calc R U . . .
H9B H 1.162232 0.441422 0.393199 0.071 Uiso 1 1 calc R U . . .
H9C H 0.811049 0.463775 0.348853 0.071 Uiso 1 1 calc R U . . .
C7 C 0.5855(4) 0.31295(6) 0.10221(14) 0.0497(4) Uani 1 1 d . . . . .
H7 H 0.655105 0.327257 0.038586 0.060 Uiso 1 1 calc R U . . .
C5 C 0.3326(5) 0.24859(6) 0.18522(17) 0.0555(5) Uani 1 1 d . . . . .
H5 H 0.233909 0.220046 0.176584 0.067 Uiso 1 1 calc R U . . .
C6 C 0.4388(5) 0.27080(6) 0.09157(16) 0.0570(5) Uani 1 1 d . . . . .
H6 H 0.409984 0.256866 0.020460 0.068 Uiso 1 1 calc R U . . .

loop_
_atom_site_aniso_label
_atom_site_aniso_U_11
_atom_site_aniso_U_22
_atom_site_aniso_U_33
_atom_site_aniso_U_23
_atom_site_aniso_U_13
_atom_site_aniso_U_12
O2 0.0742(8) 0.0407(6) 0.0411(6) 0.0017(5) 0.0033(6) 0.0108(5)
O1 0.0643(7) 0.0466(6) 0.0436(6) 0.0041(5) 0.0156(5) -0.0008(5)
O3 0.0933(10) 0.0594(7) 0.0361(6) -0.0033(5) 0.0108(6) 0.0014(7)
N2 0.0478(7) 0.0363(6) 0.0332(6) 0.0002(5) 0.0043(5) 0.0046(5)
N1 0.0448(7) 0.0412(7) 0.0363(7) 0.0012(5) 0.0061(5) 0.0020(5)
N3 0.0537(8) 0.0395(6) 0.0354(7) -0.0034(5) 0.0046(5) 0.0023(5)
C12 0.0457(8) 0.0367(7) 0.0380(8) 0.0025(6) 0.0034(6) -0.0040(6)
C2 0.0412(8) 0.0360(7) 0.0416(8) 0.0040(6) 0.0059(6) 0.0066(6)
C8 0.0394(8) 0.0401(7) 0.0411(8) -0.0011(6) 0.0046(6) 0.0062(6)
C1 0.0392(7) 0.0391(7) 0.0376(8) 0.0041(6) 0.0039(6) 0.0059(6)
C11 0.0400(8) 0.0419(8) 0.0371(8) 0.0016(6) 0.0053(6) -0.0029(6)
C10 0.0411(8) 0.0398(7) 0.0405(8) 0.0005(6) 0.0062(6) 0.0018(6)
C3 0.0388(8) 0.0374(7) 0.0430(8) -0.0010(6) 0.0046(6) 0.0061(6)
C16 0.0426(8) 0.0465(8) 0.0439(9) 0.0034(6) 0.0045(7) 0.0030(6)
C13 0.0570(9) 0.0387(8) 0.0432(9) -0.0021(7) 0.0094(7) -0.0019(7)
C15 0.0468(8) 0.0540(9) 0.0372(8) 0.0069(7) 0.0012(6) -0.0013(7)
C14 0.0540(9) 0.0493(8) 0.0344(8) -0.0017(6) 0.0059(6) -0.0092(7)
C4 0.0505(9) 0.0408(8) 0.0541(9) -0.0004(7) 0.0064(7) 0.0003(7)
C9 0.0549(9) 0.0430(8) 0.0443(9) 0.0009(7) 0.0035(7) -0.0028(7)
C7 0.0521(9) 0.0552(9) 0.0422(9) -0.0052(7) 0.0066(7) 0.0017(7)
C5 0.0571(10) 0.0434(9) 0.0655(11) -0.0108(8) 0.0042(8) -0.0036(7)
C6 0.0608(10) 0.0577(10) 0.0515(10) -0.0176(8) 0.0027(8) -0.0001(8)

loop_
_atom_type_symbol
_atom_type_description
_atom_type_scat_dispersion_real
_atom_type_scat_dispersion_imag
_atom_type_scat_source
C C 0.0181 0.0091 'International Tables Vol C Tables 4.2.6.8 and 6.1.1.4'
H H 0.0000 0.0000 'International Tables Vol C Tables 4.2.6.8 and 6.1.1.4'
N N 0.0311 0.0180 'International Tables Vol C Tables 4.2.6.8 and 6.1.1.4'
O O 0.0492 0.0322 'International Tables Vol C Tables 4.2.6.8 and 6.1.1.4'

loop_
_geom_angle_atom_site_label_1
_geom_angle_atom_site_label_2
_geom_angle_atom_site_label_3
_geom_angle
_geom_angle_site_symmetry_1
_geom_angle_site_symmetry_3
_geom_angle_publ_flag
C1 N2 C2 123.36(12) . . ?
C1 N2 N3 117.68(12) . . ?
C2 N2 N3 117.77(12) . . ?
C1 N1 C8 118.70(13) . . ?
C10 N3 N2 113.84(12) . . ?
O2 C12 C13 118.23(14) . . ?
O2 C12 C11 120.85(14) . . ?
C13 C12 C11 120.90(14) . . ?
O1 C2 N2 121.31(14) . . ?
O1 C2 C3 125.12(14) . . ?
N2 C2 C3 113.57(13) . . ?
N1 C8 C3 121.74(13) . . ?
N1 C8 C7 119.59(14) . . ?
C3 C8 C7 118.68(14) . . ?
N1 C1 N2 122.47(13) . . ?
N1 C1 C9 120.45(14) . . ?
N2 C1 C9 117.08(13) . . ?
C16 C11 C12 117.55(14) . . ?
C16 C11 C10 119.27(14) . . ?
C12 C11 C10 123.07(13) . . ?
N3 C10 C11 122.11(14) . . ?
C8 C3 C4 120.37(14) . . ?
C8 C3 C2 119.92(14) . . ?
C4 C3 C2 119.69(14) . . ?
C15 C16 C11 121.77(15) . . ?
C12 C13 C14 119.78(15) . . ?
C16 C15 C14 119.28(14) . . ?
O3 C14 C13 118.07(15) . . ?
O3 C14 C15 121.34(14) . . ?
C13 C14 C15 120.59(15) . . ?
C5 C4 C3 119.85(17) . . ?
C6 C7 C8 120.14(16) . . ?
C4 C5 C6 119.78(16) . . ?
C7 C6 C5 121.18(16) . . ?

loop_
_geom_bond_atom_site_label_1
_geom_bond_atom_site_label_2
_geom_bond_distance
_geom_bond_site_symmetry_2
_geom_bond_publ_flag
O2 C12 1.3574(18) . ?
O1 C2 1.2215(19) . ?
O3 C14 1.349(2) . ?
N2 C1 1.3853(19) . ?
N2 C2 1.405(2) . ?
N2 N3 1.4177(17) . ?
N1 C1 1.296(2) . ?
N1 C8 1.394(2) . ?
N3 C10 1.292(2) . ?
C12 C13 1.377(2) . ?
C12 C11 1.415(2) . ?
C2 C3 1.446(2) . ?
C8 C3 1.400(2) . ?
C8 C7 1.401(2) . ?
C1 C9 1.491(2) . ?
C11 C16 1.404(2) . ?
C11 C10 1.432(2) . ?
C3 C4 1.406(2) . ?
C16 C15 1.370(2) . ?
C13 C14 1.385(2) . ?
C15 C14 1.397(2) . ?
C4 C5 1.372(3) . ?
C7 C6 1.373(2) . ?
C5 C6 1.391(3) . ?
